data_4025629
loop_
_publ_author_name
'Florenci V. Gonz\'alez'
'Amit Jain'
'Santiago Rodr\'iguez'
'Jos\'e A. S\'aez'
'Cristian Vicent'
'Gabriel Peris'

_publ_section_title
;
 Stereoisomerization of \b-Hydroxy-\a-sulfenyl-\g-butyrolactones
 Controlled by Two Concomitant 1,4-Type Nonbonded Sulfur-Oxygen
 Interactions As Analyzed by X-ray Crystallography
;
_journal_name_full 'Journal of Organic Chemistry'
_journal_page_first 5888
_journal_page_last 5894
_journal_paper_doi 10.1021/jo1009454
_journal_volume 75
_journal_year 2010
_chemical_absolute_configuration syn
_chemical_formula_sum 'C17 H16 O4 S'
_chemical_formula_weight 316.36
_chemical_name_systematic
; 
 ? 
;
_space_group_IT_number 9
_symmetry_cell_setting monoclinic
_symmetry_space_group_name_Hall 'C -2yc'
_symmetry_space_group_name_H-M 'C 1 c 1'
_atom_sites_solution_hydrogens geom
_atom_sites_solution_primary direct
_atom_sites_solution_secondary difmap
_audit_creation_method SHELXL-97
_cell_angle_alpha 90.00
_cell_angle_beta 106.202(3)
_cell_angle_gamma 90.00
_cell_formula_units_Z 4
_cell_length_a 17.101(2)
_cell_length_b 10.5638(13)
_cell_length_c 8.9610(11)
_cell_measurement_reflns_used 3050
_cell_measurement_temperature 293(2)
_cell_measurement_theta_max 29.81
_cell_measurement_theta_min 2.29
_cell_volume 1554.5(3)
_computing_cell_refinement 'Bruker SMART'
_computing_data_collection 'Bruker SMART'
_computing_data_reduction 'Bruker SAINT'
_computing_molecular_graphics 'Bruker SHELXTL'
_computing_publication_material 'Bruker SHELXTL'
_computing_structure_refinement 'SHELXL-97 (Sheldrick, 1997)'
_computing_structure_solution 'SHELXS-97 (Sheldrick, 1990)'
_diffrn_ambient_temperature 293(2)
_diffrn_measured_fraction_theta_full 0.962
_diffrn_measured_fraction_theta_max 0.962
_diffrn_measurement_device_type 'CCD area detector'
_diffrn_measurement_method 'phi and omega scans'
_diffrn_radiation_monochromator graphite
_diffrn_radiation_source 'fine-focus sealed tube'
_diffrn_radiation_type MoK\a
_diffrn_radiation_wavelength 0.71073
_diffrn_reflns_av_R_equivalents 0.0342
_diffrn_reflns_av_sigmaI/netI 0.0466
_diffrn_reflns_limit_h_max 18
_diffrn_reflns_limit_h_min -24
_diffrn_reflns_limit_k_max 15
_diffrn_reflns_limit_k_min -15
_diffrn_reflns_limit_l_max 12
_diffrn_reflns_limit_l_min -11
_diffrn_reflns_number 6129
_diffrn_reflns_theta_full 30.54
_diffrn_reflns_theta_max 30.54
_diffrn_reflns_theta_min 2.29
_exptl_absorpt_coefficient_mu 0.223
_exptl_absorpt_correction_type multi-scan
_exptl_absorpt_process_details 'Bruker SADABS'
_exptl_crystal_colour colorless
_exptl_crystal_density_diffrn 1.352
_exptl_crystal_density_method 'not measured'
_exptl_crystal_description fiber
_exptl_crystal_F_000 664
_exptl_crystal_size_max 0.50
_exptl_crystal_size_mid 0.20
_exptl_crystal_size_min 0.17
_refine_diff_density_max 0.524
_refine_diff_density_min -0.359
_refine_diff_density_rms 0.071
_refine_ls_abs_structure_details 'Flack H D (1983), Acta Cryst. A39, 876-881'
_refine_ls_abs_structure_Flack 0.04(9)
_refine_ls_extinction_method none
_refine_ls_goodness_of_fit_ref 1.034
_refine_ls_hydrogen_treatment constr
_refine_ls_matrix_type full
_refine_ls_number_parameters 200
_refine_ls_number_reflns 2983
_refine_ls_number_restraints 2
_refine_ls_restrained_S_all 1.033
_refine_ls_R_factor_all 0.0575
_refine_ls_R_factor_gt 0.0479
_refine_ls_shift/su_max 0.000
_refine_ls_shift/su_mean 0.000
_refine_ls_structure_factor_coef Fsqd
_refine_ls_weighting_details 'calc w=1/[\s^2^(Fo^2^)+(0.0878P)^2^+0.0000P] where P=(Fo^2^+2Fc^2^)/3'
_refine_ls_weighting_scheme calc
_refine_ls_wR_factor_gt 0.1218
_refine_ls_wR_factor_ref 0.1289
_reflns_number_gt 2546
_reflns_number_total 2983
_reflns_threshold_expression >2sigma(I)
_cod_data_source_file jo1009454_si_007.cif
_cod_data_source_block compound7
_cod_depositor_comments
;
The following automatic conversions were performed:

'_symmetry_cell_setting' value 'Monoclinic' changed to 'monoclinic'
according to the built-in table from CIF Core dictionary named
'cif_core.dic' version 2.4.1 from 2010-06-29.

Automatic conversion script
Id: cif_fix_values 1646 2011-03-28 12:23:43Z adriana 
;
_cod_database_code 4025629
_ratio_of_minimum_to_maximum_apparent_transmision 0.929986

loop_
_symmetry_equiv_pos_as_xyz
'x, y, z'
'x, -y, z+1/2'
'x+1/2, y+1/2, z'
'x+1/2, -y+1/2, z+1/2'

loop_
_atom_site_label
_atom_site_type_symbol
_atom_site_fract_x
_atom_site_fract_y
_atom_site_fract_z
_atom_site_U_iso_or_equiv
_atom_site_adp_type
_atom_site_occupancy
_atom_site_symmetry_multiplicity
_atom_site_calc_flag
_atom_site_refinement_flags
_atom_site_disorder_assembly
_atom_site_disorder_group
S1 S 0.03024(5) 0.75656(5) 0.10269(8) 0.04065(17) Uani 1 1 d . . .
O1 O 0.08169(12) 1.11639(17) 0.1200(2) 0.0452(5) Uani 1 1 d . . .
O2 O 0.16344(16) 0.9681(2) 0.2548(4) 0.0691(8) Uani 1 1 d . . .
O3 O -0.06887(12) 0.97657(18) 0.1025(2) 0.0397(4) Uani 1 1 d . . .
H3 H -0.1153 0.9509 0.0634 0.060 Uiso 1 1 calc R . .
O4 O 0.27305(15) 0.4028(2) -0.0223(4) 0.0679(7) Uani 1 1 d . . .
C1 C 0.00839(17) 1.1225(2) -0.0102(3) 0.0382(5) Uani 1 1 d . . .
H1 H 0.0238 1.1363 -0.1064 0.046 Uiso 1 1 calc R . .
C2 C 0.10658(17) 0.9951(3) 0.1488(4) 0.0413(6) Uani 1 1 d . . .
C3 C 0.04874(16) 0.9096(2) 0.0313(3) 0.0342(5) Uani 1 1 d . . .
H3A H 0.0693 0.8987 -0.0597 0.041 Uiso 1 1 calc R . .
C4 C -0.02861(15) 0.9898(2) -0.0137(3) 0.0334(5) Uani 1 1 d . . .
H4 H -0.0638 0.9678 -0.1169 0.040 Uiso 1 1 calc R . .
C5 C 0.10314(16) 0.6567(2) 0.0560(3) 0.0364(5) Uani 1 1 d . . .
C6 C 0.1762(2) 0.6967(3) 0.0367(6) 0.0652(10) Uani 1 1 d . . .
H6 H 0.1889 0.7825 0.0425 0.078 Uiso 1 1 calc R . .
C7 C 0.2311(2) 0.6097(3) 0.0088(6) 0.0736(13) Uani 1 1 d . . .
H7 H 0.2802 0.6374 -0.0053 0.088 Uiso 1 1 calc R . .
C8 C 0.21305(18) 0.4820(2) 0.0017(4) 0.0476(7) Uani 1 1 d . . .
C9 C 0.1403(2) 0.4418(3) 0.0199(5) 0.0637(10) Uani 1 1 d . . .
H9 H 0.1278 0.3560 0.0149 0.076 Uiso 1 1 calc R . .
C10 C 0.0856(2) 0.5294(3) 0.0459(5) 0.0583(9) Uani 1 1 d . . .
H10 H 0.0358 0.5017 0.0568 0.070 Uiso 1 1 calc R . .
C11 C 0.2556(3) 0.2718(3) -0.0405(6) 0.0709(12) Uani 1 1 d . . .
H11A H 0.3018 0.2279 -0.0562 0.106 Uiso 1 1 calc R . .
H11B H 0.2093 0.2588 -0.1288 0.106 Uiso 1 1 calc R . .
H11C H 0.2438 0.2397 0.0511 0.106 Uiso 1 1 calc R . .
C12 C -0.04526(17) 1.2291(2) 0.0120(3) 0.0377(5) Uani 1 1 d . . .
C13 C -0.1028(2) 1.2764(3) -0.1168(4) 0.0481(7) Uani 1 1 d . . .
H13 H -0.1051 1.2456 -0.2152 0.058 Uiso 1 1 calc R . .
C14 C -0.1568(2) 1.3692(3) -0.1003(4) 0.0561(8) Uani 1 1 d . . .
H14 H -0.1957 1.3994 -0.1875 0.067 Uiso 1 1 calc R . .
C15 C -0.1536(2) 1.4172(3) 0.0438(5) 0.0577(8) Uani 1 1 d . . .
H15 H -0.1904 1.4789 0.0547 0.069 Uiso 1 1 calc R . .
C16 C -0.0951(3) 1.3729(3) 0.1716(5) 0.0647(10) Uani 1 1 d . . .
H16 H -0.0915 1.4065 0.2692 0.078 Uiso 1 1 calc R . .
C17 C -0.0414(2) 1.2781(3) 0.1564(4) 0.0515(7) Uani 1 1 d . . .
H17 H -0.0028 1.2478 0.2440 0.062 Uiso 1 1 calc R . .

loop_
_atom_site_aniso_label
_atom_site_aniso_U_11
_atom_site_aniso_U_22
_atom_site_aniso_U_33
_atom_site_aniso_U_23
_atom_site_aniso_U_13
_atom_site_aniso_U_12
S1 0.0394(3) 0.0346(3) 0.0570(3) 0.0015(3) 0.0284(2) 0.0012(3)
O1 0.0337(10) 0.0323(9) 0.0677(13) -0.0007(8) 0.0111(9) -0.0001(7)
O2 0.0433(13) 0.0489(12) 0.0968(19) -0.0025(11) -0.0108(13) 0.0050(10)
O3 0.0295(9) 0.0475(10) 0.0477(10) 0.0013(8) 0.0200(8) 0.0011(7)
O4 0.0386(12) 0.0456(11) 0.123(2) -0.0224(12) 0.0290(13) 0.0043(9)
C1 0.0402(14) 0.0364(11) 0.0433(12) 0.0057(9) 0.0204(11) 0.0047(10)
C2 0.0310(12) 0.0351(12) 0.0579(15) 0.0006(10) 0.0127(11) 0.0022(10)
C3 0.0335(12) 0.0322(10) 0.0421(12) -0.0007(9) 0.0189(9) -0.0007(9)
C4 0.0301(11) 0.0369(11) 0.0337(10) -0.0014(9) 0.0100(9) 0.0027(9)
C5 0.0312(12) 0.0323(10) 0.0480(13) -0.0006(9) 0.0151(10) 0.0000(9)
C6 0.0461(18) 0.0307(12) 0.134(3) -0.0089(16) 0.051(2) -0.0072(11)
C7 0.0447(19) 0.0372(15) 0.156(4) -0.0110(19) 0.056(2) -0.0051(12)
C8 0.0318(13) 0.0337(12) 0.0775(19) -0.0087(12) 0.0158(12) 0.0012(10)
C9 0.0443(17) 0.0296(13) 0.123(3) -0.0074(15) 0.0324(18) -0.0025(11)
C10 0.0399(15) 0.0350(13) 0.110(3) -0.0015(15) 0.0369(17) -0.0038(11)
C11 0.056(2) 0.0450(17) 0.108(3) -0.0161(18) 0.017(2) 0.0085(15)
C12 0.0395(14) 0.0294(10) 0.0482(14) 0.0072(9) 0.0189(11) 0.0034(9)
C13 0.0460(17) 0.0530(15) 0.0466(15) 0.0100(12) 0.0152(12) 0.0109(12)
C14 0.0483(17) 0.0558(17) 0.0670(18) 0.0216(14) 0.0208(15) 0.0185(14)
C15 0.0566(18) 0.0368(13) 0.089(2) 0.0077(14) 0.0354(17) 0.0155(13)
C16 0.078(3) 0.0525(18) 0.068(2) -0.0058(15) 0.0291(19) 0.0193(17)
C17 0.061(2) 0.0458(14) 0.0492(15) 0.0040(12) 0.0173(13) 0.0175(14)

loop_
_atom_type_symbol
_atom_type_description
_atom_type_scat_dispersion_real
_atom_type_scat_dispersion_imag
_atom_type_scat_source
C C 0.0033 0.0016 'International Tables Vol C Tables 4.2.6.8 and 6.1.1.4'
H H 0.0000 0.0000 'International Tables Vol C Tables 4.2.6.8 and 6.1.1.4'
O O 0.0106 0.0060 'International Tables Vol C Tables 4.2.6.8 and 6.1.1.4'
S S 0.1246 0.1234 'International Tables Vol C Tables 4.2.6.8 and 6.1.1.4'

loop_
_geom_angle_atom_site_label_1
_geom_angle_atom_site_label_2
_geom_angle_atom_site_label_3
_geom_angle
_geom_angle_site_symmetry_1
_geom_angle_site_symmetry_3
_geom_angle_publ_flag
C5 S1 C3 104.24(12) . . ?
C2 O1 C1 110.5(2) . . ?
C8 O4 C11 117.8(3) . . ?
O1 C1 C12 110.4(2) . . ?
O1 C1 C4 103.51(19) . . ?
C12 C1 C4 115.1(2) . . ?
O2 C2 O1 121.6(3) . . ?
O2 C2 C3 129.6(3) . . ?
O1 C2 C3 108.7(2) . . ?
C2 C3 C4 101.60(19) . . ?
C2 C3 S1 115.60(18) . . ?
C4 C3 S1 111.54(17) . . ?
O3 C4 C3 108.4(2) . . ?
O3 C4 C1 111.1(2) . . ?
C3 C4 C1 100.3(2) . . ?
C6 C5 C10 118.8(3) . . ?
C6 C5 S1 124.9(2) . . ?
C10 C5 S1 116.3(2) . . ?
C5 C6 C7 120.3(3) . . ?
C8 C7 C6 120.1(3) . . ?
C9 C8 C7 119.8(3) . . ?
C9 C8 O4 124.7(3) . . ?
C7 C8 O4 115.5(3) . . ?
C8 C9 C10 119.7(3) . . ?
C5 C10 C9 121.3(3) . . ?
C17 C12 C13 119.0(3) . . ?
C17 C12 C1 122.4(2) . . ?
C13 C12 C1 118.6(3) . . ?
C14 C13 C12 120.4(3) . . ?
C15 C14 C13 120.7(3) . . ?
C14 C15 C16 119.1(3) . . ?
C15 C16 C17 120.7(3) . . ?
C12 C17 C16 120.2(3) . . ?

loop_
_geom_bond_atom_site_label_1
_geom_bond_atom_site_label_2
_geom_bond_distance
_geom_bond_site_symmetry_2
_geom_bond_publ_flag
S1 C5 1.770(3) . ?
S1 C3 1.799(2) . ?
O1 C2 1.352(3) . ?
O1 C1 1.456(3) . ?
O2 C2 1.189(4) . ?
O3 C4 1.406(3) . ?
O4 C8 1.386(4) . ?
O4 C11 1.416(4) . ?
C1 C12 1.501(4) . ?
C1 C4 1.535(4) . ?
C2 C3 1.524(4) . ?
C3 C4 1.527(3) . ?
C5 C6 1.375(4) . ?
C5 C10 1.376(4) . ?
C6 C7 1.385(5) . ?
C7 C8 1.382(4) . ?
C8 C9 1.366(5) . ?
C9 C10 1.382(5) . ?
C12 C17 1.379(4) . ?
C12 C13 1.384(4) . ?
C13 C14 1.383(4) . ?
C14 C15 1.374(5) . ?
C15 C16 1.376(6) . ?
C16 C17 1.390(5) . ?
